data_1534002
loop_
_publ_author_name
'Kozlenko, D.P.'
'Glazkov, V.P.'
'Hull, S.'
'Savenko, B.N.'
'Shchennikov, V.V.'
'Voronin, V.I.'

_publ_section_title
;
 Structural study of ternary mercury chalcogenides at high pressures
;
_journal_name_full 'Appl. Phys. A'
_journal_page_first S983
_journal_page_last S985
_journal_volume 74
_journal_year 2002
_chemical_formula_sum 'Hg S0.3 Se0.7'
_chemical_name_systematic 'Hg (Se0.7 S0.3)'
_space_group_IT_number 152
_symmetry_space_group_name_Hall 'P 31 2"'
_symmetry_space_group_name_H-M 'P 31 2 1'
_cell_angle_alpha 90
_cell_angle_beta 90
_cell_angle_gamma 120
_cell_formula_units_Z 3
_cell_length_a 4.128
_cell_length_b 4.128
_cell_length_c 9.526
_cell_volume 140.579
_citation_journal_id_ASTM APAMFC
_cod_data_source_file Kozlenko_APAMFC_2002_284.cif
_cod_data_source_block Hg1S0.3Se0.7
_cod_original_formula_sum 'Hg1 S0.3 Se0.7'
_cod_database_code 1534002

loop_
_symmetry_equiv_pos_as_xyz
x,y,z
-y,x-y,z+1/3
-x+y,-x,z+2/3
y,x,-z
-x,-x+y,-z+1/3
x-y,-y,-z+2/3

loop_
_atom_site_label
_atom_site_type_symbol
_atom_site_fract_x
_atom_site_fract_y
_atom_site_fract_z
_atom_site_occupancy
_atom_site_U_iso_or_equiv
Hg1 Hg+2 0.671 0 0.3333 1 0.0
S1 S-2 0.533 0 0.8333 0.3 0.0
Se1 Se-2 0.533 0 0.8333 0.7 0.0
